data_2203745
loop_
_publ_author_name
'Qin, Shi-Dong'
'Feng, Si-Si'
'Zhang, Hong-Mei'
'Yang, Pin'
'Zhu, Miao-Li'

_publ_section_title
;<i>N</i>,<i>N</i>,<i>N</i>',<i>N</i>'-Tetrakis[(1<i>H</i>-benzimidazol-2-yl)methyl]ethane-1,2-diamine
 glycol disolvate
;
_journal_issue 6
_journal_name_full 'Acta Crystallographica Section E'
_journal_page_first o1121
_journal_page_last o1122
_journal_paper_doi 10.1107/S1600536804012826
_journal_volume 60
_journal_year 2004
_chemical_formula_iupac 'C34 H32 N10 , 2C2 H6 O2'
_chemical_formula_moiety 'C34 H32 N10 , 2C2 H6 O2'
_chemical_formula_sum 'C38 H44 N10 O4'
_chemical_formula_weight 704.83
_chemical_name_systematic
;
N,N,N',N'-Tetrakis[(1H-benzimidazol-2-yl)methyl]ethane-1,2-diamine
glycol disolvate
;
_space_group_IT_number 2
_symmetry_cell_setting triclinic
_symmetry_space_group_name_Hall '-P 1'
_symmetry_space_group_name_H-M 'P -1'
_atom_sites_solution_hydrogens geom
_atom_sites_solution_primary direct
_atom_sites_solution_secondary difmap
_audit_creation_method SHELXL97
_cell_angle_alpha 85.764(3)
_cell_angle_beta 76.748(3)
_cell_angle_gamma 66.394(3)
_cell_formula_units_Z 1
_cell_length_a 9.2367(15)
_cell_length_b 9.7383(16)
_cell_length_c 11.5791(19)
_cell_measurement_reflns_used 1058
_cell_measurement_temperature 298(2)
_cell_measurement_theta_max 20.58
_cell_measurement_theta_min 2.28
_cell_volume 928.8(3)
_computing_cell_refinement 'SAINT (Bruker, 2000)'
_computing_data_collection 'SMART (Bruker, 2000)'
_computing_data_reduction SAINT
_computing_molecular_graphics 'SHELXTL/PC (Sheldrick, 1999)'
_computing_publication_material SHELXTL/PC
_computing_structure_refinement 'SHELXL97 (Sheldrick, 1997)'
_computing_structure_solution 'SHELXS97 (Sheldrick, 1997)'
_diffrn_ambient_temperature 298(2)
_diffrn_measured_fraction_theta_full 25.00
_diffrn_measured_fraction_theta_max 0.913
_diffrn_measurement_device_type 'Bruker SMART 1K CCD area-detector'
_diffrn_measurement_method '\f and \w'
_diffrn_radiation_monochromator graphite
_diffrn_radiation_source 'fine-focus sealed tube'
_diffrn_radiation_type MoK\a
_diffrn_radiation_wavelength 0.71073
_diffrn_reflns_av_R_equivalents 0.0188
_diffrn_reflns_av_sigmaI/netI 0.0386
_diffrn_reflns_limit_h_max 10
_diffrn_reflns_limit_h_min -10
_diffrn_reflns_limit_k_max 11
_diffrn_reflns_limit_k_min -11
_diffrn_reflns_limit_l_max 10
_diffrn_reflns_limit_l_min -13
_diffrn_reflns_number 4360
_diffrn_reflns_theta_full 25.00
_diffrn_reflns_theta_max 25.00
_diffrn_reflns_theta_min 1.81
_diffrn_standards_decay_% 0
_diffrn_standards_number 0
_exptl_absorpt_coefficient_mu 0.085
_exptl_absorpt_correction_T_max 0.9899
_exptl_absorpt_correction_T_min 0.9725
_exptl_absorpt_correction_type multi-scan
_exptl_absorpt_process_details '(SADABS; Sheldrick, 2000)'
_exptl_crystal_colour colourless
_exptl_crystal_density_diffrn 1.260
_exptl_crystal_density_meas ?
_exptl_crystal_density_method .
_exptl_crystal_description block
_exptl_crystal_F_000 374
_exptl_crystal_size_max 0.33
_exptl_crystal_size_mid 0.33
_exptl_crystal_size_min 0.12
_refine_diff_density_max 0.449
_refine_diff_density_min -0.278
_refine_ls_extinction_method none
_refine_ls_goodness_of_fit_ref 1.083
_refine_ls_hydrogen_treatment constr
_refine_ls_matrix_type full
_refine_ls_number_parameters 237
_refine_ls_number_reflns 2992
_refine_ls_number_restraints 0
_refine_ls_restrained_S_all 1.083
_refine_ls_R_factor_all 0.1002
_refine_ls_R_factor_gt 0.0689
_refine_ls_shift/su_max 0.000
_refine_ls_shift/su_mean 0.000
_refine_ls_structure_factor_coef Fsqd
_refine_ls_weighting_details 'calc w = 1/[\s^2^(Fo^2^)+(0.1469P)^2^+0.1154P] where P=(Fo^2^+2Fc^2^)/3'
_refine_ls_weighting_scheme calc
_refine_ls_wR_factor_gt 0.1977
_refine_ls_wR_factor_ref 0.2498
_reflns_number_gt 2074
_reflns_number_total 2992
_reflns_threshold_expression I>2\s(I)
_cod_data_source_file cv6318.cif
_cod_data_source_block I
_cod_depositor_comments
;
The following automatic conversions were performed:
'_symmetry_cell_setting' value 'Triclinic' changed to 'triclinic'
according to '/home/saulius/struct/CIF-dictionaries/cif_core.dic'
dictionary named 'cif_core.dic' version 2.4.1 from 2010-06-29.

Automatic conversion script
Id: cif_fix_enum 1527 2010-12-29 10:47:43Z saulius 

The following automatic conversions were performed:

'_symmetry_cell_setting' value 'Triclinic' changed to 'triclinic'
according to /home/saulius/struct/CIF-dictionaries/cif_core.dic
dictionary named 'cif_core.dic' version 2.4.1 from 2010-06-29.

Automatic conversion script
Id: cif_fix_values 1715 2011-07-08 13:25:40Z adriana 
;
_cod_database_code 2203745
_cod_database_fobs_code 2203745

loop_
_symmetry_equiv_pos_as_xyz
'x, y, z'
'-x, -y, -z'

loop_
_atom_site_label
_atom_site_fract_x
_atom_site_fract_y
_atom_site_fract_z
_atom_site_U_iso_or_equiv
_atom_site_adp_type
_atom_site_calc_flag
_atom_site_refinement_flags
_atom_site_occupancy
_atom_site_type_symbol
C1 0.2053(4) 0.4922(4) 0.2594(3) 0.0535(9) Uani d . 1 C
C2 0.1950(4) 0.3802(4) 0.4297(3) 0.0540(9) Uani d . 1 C
C3 0.1825(5) 0.2893(5) 0.5258(4) 0.0717(11) Uani d . 1 C
H3 0.1458 0.2136 0.5239 0.086 Uiso calc R 1 H
C4 0.2272(6) 0.3164(6) 0.6243(4) 0.0889(14) Uani d . 1 C
H4 0.2198 0.2574 0.6905 0.107 Uiso calc R 1 H
C5 0.2817(6) 0.4262(6) 0.6289(4) 0.0883(14) Uani d . 1 C
H5 0.3105 0.4399 0.6977 0.106 Uiso calc R 1 H
C6 0.2951(5) 0.5171(5) 0.5346(4) 0.0797(13) Uani d . 1 C
H6 0.3308 0.5931 0.5383 0.096 Uiso calc R 1 H
C7 0.2529(4) 0.4906(4) 0.4331(3) 0.0577(9) Uani d . 1 C
C8 0.1841(5) 0.5368(4) 0.1367(3) 0.0632(10) Uani d . 1 C
H8A 0.0836 0.6242 0.1408 0.076 Uiso calc R 1 H
H8B 0.2719 0.5648 0.0956 0.076 Uiso calc R 1 H
C9 0.0889(4) 0.4788(4) -0.0245(3) 0.0534(9) Uani d . 1 C
H9A 0.1266 0.4044 -0.0877 0.064 Uiso calc R 1 H
H9B 0.1071 0.5663 -0.0577 0.064 Uiso calc R 1 H
C10 0.3460(4) 0.3086(4) 0.0211(3) 0.0577(9) Uani d . 1 C
H10A 0.4031 0.2744 0.0852 0.069 Uiso calc R 1 H
H10B 0.4039 0.3565 -0.0367 0.069 Uiso calc R 1 H
C11 0.3434(4) 0.1777(4) -0.0358(3) 0.0513(8) Uani d . 1 C
C12 0.2863(4) -0.0055(4) -0.0750(3) 0.0575(9) Uani d . 1 C
C13 0.2256(5) -0.1141(5) -0.0743(4) 0.0800(12) Uani d . 1 C
H13 0.1491 -0.1238 -0.0099 0.096 Uiso calc R 1 H
C14 0.2829(5) -0.2078(5) -0.1726(5) 0.0874(14) Uani d . 1 C
H14 0.2450 -0.2828 -0.1742 0.105 Uiso calc R 1 H
C15 0.3960(5) -0.1928(5) -0.2698(4) 0.0762(12) Uani d . 1 C
H15 0.4304 -0.2566 -0.3354 0.091 Uiso calc R 1 H
C16 0.4574(4) -0.0870(4) -0.2707(3) 0.0655(10) Uani d . 1 C
H16 0.5344 -0.0780 -0.3351 0.079 Uiso calc R 1 H
C17 0.4003(4) 0.0072(4) -0.1715(3) 0.0535(9) Uani d . 1 C
N1 0.1662(3) 0.3836(3) 0.3178(2) 0.0552(8) Uani d . 1 N
H1 0.1299 0.3268 0.2906 0.066 Uiso calc R 1 H
N2 0.2592(3) 0.5606(3) 0.3225(3) 0.0625(8) Uani d . 1 N
N3 0.4350(3) 0.1236(3) -0.1438(2) 0.0544(8) Uani d . 1 N
H3A 0.5028 0.1561 -0.1876 0.065 Uiso calc R 1 H
N4 0.2519(3) 0.1040(3) 0.0094(3) 0.0616(8) Uani d . 1 N
N5 0.1809(3) 0.4180(3) 0.0683(2) 0.0507(7) Uani d . 1 N
C18 0.0603(6) 1.0397(6) 0.3095(5) 0.0934(14) Uani d . 1 C
H18A 0.0165 0.9998 0.2581 0.112 Uiso calc R 1 H
H18B -0.0272 1.0907 0.3759 0.112 Uiso calc R 1 H
C19 0.1834(7) 0.9153(6) 0.3547(5) 0.1043(17) Uani d . 1 C
H19A 0.2354 0.9549 0.3995 0.125 Uiso calc R 1 H
H19B 0.1313 0.8595 0.4088 0.125 Uiso calc R 1 H
O1 0.1136(5) 1.1449(4) 0.2466(3) 0.1031(11) Uani d . 1 O
H1A 0.1554 1.1155 0.1776 0.155 Uiso calc R 1 H
O2 0.3022(4) 0.8170(3) 0.2660(3) 0.0987(11) Uani d . 1 O
H2 0.2943 0.7357 0.2713 0.148 Uiso calc R 1 H

loop_
_atom_site_aniso_label
_atom_site_aniso_U_11
_atom_site_aniso_U_22
_atom_site_aniso_U_33
_atom_site_aniso_U_12
_atom_site_aniso_U_13
_atom_site_aniso_U_23
C1 0.063(2) 0.0491(19) 0.047(2) -0.0179(16) -0.0149(16) -0.0024(16)
C2 0.0553(19) 0.053(2) 0.047(2) -0.0151(16) -0.0093(16) -0.0067(16)
C3 0.077(2) 0.063(2) 0.056(2) -0.0142(19) -0.001(2) -0.0068(19)
C4 0.112(3) 0.085(3) 0.050(3) -0.016(3) -0.022(2) 0.001(2)
C5 0.095(3) 0.112(4) 0.052(3) -0.029(3) -0.021(2) -0.015(3)
C6 0.084(3) 0.097(3) 0.060(3) -0.035(2) -0.013(2) -0.021(2)
C7 0.060(2) 0.063(2) 0.046(2) -0.0211(17) -0.0062(16) -0.0108(17)
C8 0.079(2) 0.051(2) 0.056(2) -0.0200(18) -0.0172(19) -0.0034(17)
C9 0.0669(19) 0.0511(19) 0.0374(18) -0.0179(16) -0.0139(15) 0.0058(15)
C10 0.0568(19) 0.061(2) 0.055(2) -0.0207(16) -0.0170(16) -0.0007(17)
C11 0.0538(18) 0.0464(19) 0.0476(19) -0.0130(15) -0.0113(15) -0.0013(15)
C12 0.0544(19) 0.051(2) 0.062(2) -0.0159(16) -0.0098(17) -0.0056(17)
C13 0.077(3) 0.072(3) 0.092(3) -0.040(2) 0.004(2) -0.014(2)
C14 0.084(3) 0.069(3) 0.122(4) -0.040(2) -0.023(3) -0.010(3)
C15 0.074(2) 0.067(3) 0.087(3) -0.025(2) -0.016(2) -0.018(2)
C16 0.062(2) 0.066(2) 0.060(2) -0.0188(18) -0.0047(18) -0.0078(19)
C17 0.0514(18) 0.0446(18) 0.058(2) -0.0117(14) -0.0126(16) -0.0007(16)
N1 0.0620(17) 0.0524(17) 0.0527(18) -0.0225(13) -0.0133(14) -0.0069(14)
N2 0.0720(19) 0.0610(19) 0.0583(19) -0.0298(15) -0.0105(15) -0.0126(15)
N3 0.0583(16) 0.0501(16) 0.0519(17) -0.0208(13) -0.0073(13) 0.0007(13)
N4 0.0655(18) 0.0571(18) 0.0576(19) -0.0217(15) -0.0081(14) -0.0037(15)
N5 0.0646(16) 0.0412(14) 0.0407(15) -0.0117(12) -0.0178(13) 0.0003(12)
C18 0.092(3) 0.093(4) 0.085(3) -0.043(3) 0.009(3) 0.002(3)
C19 0.127(4) 0.098(4) 0.081(3) -0.051(3) 0.009(3) -0.011(3)
O1 0.174(3) 0.085(2) 0.0628(19) -0.079(2) 0.007(2) -0.0130(16)
O2 0.104(2) 0.083(2) 0.099(2) -0.0511(18) 0.0299(18) -0.0200(19)

loop_
_atom_type_symbol
_atom_type_description
_atom_type_scat_dispersion_real
_atom_type_scat_dispersion_imag
_atom_type_scat_source
C C 0.0033 0.0016 'International Tables Vol C Tables 4.2.6.8 and 6.1.1.4'
H H 0.0000 0.0000 'International Tables Vol C Tables 4.2.6.8 and 6.1.1.4'
N N 0.0061 0.0033 'International Tables Vol C Tables 4.2.6.8 and 6.1.1.4'
O O 0.0106 0.0060 'International Tables Vol C Tables 4.2.6.8 and 6.1.1.4'

loop_
_geom_angle_atom_site_label_1
_geom_angle_atom_site_label_2
_geom_angle_atom_site_label_3
_geom_angle_site_symmetry_1
_geom_angle_site_symmetry_3
_geom_angle
N2 C1 N1 . . 113.6(3)
N2 C1 C8 . . 122.6(3)
N1 C1 C8 . . 123.8(3)
N1 C2 C3 . . 132.8(3)
N1 C2 C7 . . 106.1(3)
C3 C2 C7 . . 121.1(3)
C4 C3 C2 . . 116.6(4)
C4 C3 H3 . . 121.7
C2 C3 H3 . . 121.7
C5 C4 C3 . . 122.7(4)
C5 C4 H4 . . 118.7
C3 C4 H4 . . 118.7
C4 C5 C6 . . 121.5(4)
C4 C5 H5 . . 119.2
C6 C5 H5 . . 119.2
C5 C6 C7 . . 117.0(4)
C5 C6 H6 . . 121.5
C7 C6 H6 . . 121.5
C2 C7 C6 . . 121.1(4)
C2 C7 N2 . . 108.8(3)
C6 C7 N2 . . 130.1(4)
N5 C8 C1 . . 113.2(3)
N5 C8 H8A . . 108.9
C1 C8 H8A . . 108.9
N5 C8 H8B . . 108.9
C1 C8 H8B . . 108.9
H8A C8 H8B . . 107.8
N5 C9 C9 . 2_565 111.0(3)
N5 C9 H9A . . 109.4
C9 C9 H9A 2_565 . 109.4
N5 C9 H9B . . 109.4
C9 C9 H9B 2_565 . 109.4
H9A C9 H9B . . 108.0
N5 C10 C11 . . 111.1(3)
N5 C10 H10A . . 109.4
C11 C10 H10A . . 109.4
N5 C10 H10B . . 109.4
C11 C10 H10B . . 109.4
H10A C10 H10B . . 108.0
N4 C11 N3 . . 112.1(3)
N4 C11 C10 . . 125.6(3)
N3 C11 C10 . . 122.3(3)
C13 C12 C17 . . 120.5(3)
C13 C12 N4 . . 130.6(4)
C17 C12 N4 . . 108.9(3)
C14 C13 C12 . . 117.4(4)
C14 C13 H13 . . 121.3
C12 C13 H13 . . 121.3
C13 C14 C15 . . 121.5(4)
C13 C14 H14 . . 119.2
C15 C14 H14 . . 119.2
C16 C15 C14 . . 121.4(4)
C16 C15 H15 . . 119.3
C14 C15 H15 . . 119.3
C15 C16 C17 . . 117.1(4)
C15 C16 H16 . . 121.4
C17 C16 H16 . . 121.4
N3 C17 C12 . . 105.8(3)
N3 C17 C16 . . 132.2(3)
C12 C17 C16 . . 122.0(3)
C1 N1 C2 . . 106.9(3)
C1 N1 H1 . . 126.5
C2 N1 H1 . . 126.5
C1 N2 C7 . . 104.5(3)
C11 N3 C17 . . 107.6(3)
C11 N3 H3A . . 126.2
C17 N3 H3A . . 126.2
C11 N4 C12 . . 105.6(3)
C8 N5 C9 . . 111.8(3)
C8 N5 C10 . . 110.8(3)
C9 N5 C10 . . 112.5(3)
O1 C18 C19 . . 115.1(4)
O1 C18 H18A . . 108.5
C19 C18 H18A . . 108.5
O1 C18 H18B . . 108.5
C19 C18 H18B . . 108.5
H18A C18 H18B . . 107.5
O2 C19 C18 . . 113.8(5)
O2 C19 H19A . . 108.8
C18 C19 H19A . . 108.8
O2 C19 H19B . . 108.8
C18 C19 H19B . . 108.8
H19A C19 H19B . . 107.7
C18 O1 H1A . . 109.5
C19 O2 H2 . . 109.5

loop_
_geom_bond_atom_site_label_1
_geom_bond_atom_site_label_2
_geom_bond_site_symmetry_2
_geom_bond_distance
_geom_bond_publ_flag
C1 N2 . 1.315(4) y
C1 N1 . 1.339(4) y
C1 C8 . 1.488(5) y
C2 N1 . 1.377(4) y
C2 C3 . 1.384(5) y
C2 C7 . 1.385(5) y
C3 C4 . 1.374(6) y
C3 H3 . 0.9300 ?
C4 C5 . 1.361(7) y
C4 H4 . 0.9300 ?
C5 C6 . 1.369(7) y
C5 H5 . 0.9300 ?
C6 C7 . 1.392(5) y
C6 H6 . 0.9300 ?
C7 N2 . 1.406(5) y
C8 N5 . 1.463(4) y
C8 H8A . 0.9700 ?
C8 H8B . 0.9700 ?
C9 N5 . 1.466(4) y
C9 C9 2_565 1.500(6) ?
C9 H9A . 0.9700 ?
C9 H9B . 0.9700 ?
C10 N5 . 1.470(4) y
C10 C11 . 1.489(5) y
C10 H10A . 0.9700 ?
C10 H10B . 0.9700 ?
C11 N4 . 1.316(4) y
C11 N3 . 1.347(4) y
C12 C13 . 1.380(5) y
C12 C17 . 1.385(5) y
C12 N4 . 1.390(4) y
C13 C14 . 1.379(6) y
C13 H13 . 0.9300 ?
C14 C15 . 1.392(6) y
C14 H14 . 0.9300 ?
C15 C16 . 1.359(5) y
C15 H15 . 0.9300 ?
C16 C17 . 1.389(5) y
C16 H16 . 0.9300 ?
C17 N3 . 1.372(4) y
N1 H1 . 0.8600 ?
N3 H3A . 0.8600 ?
C18 O1 . 1.397(5) ?
C18 C19 . 1.452(7) ?
C18 H18A . 0.9700 ?
C18 H18B . 0.9700 ?
C19 O2 . 1.401(5) ?
C19 H19A . 0.9700 ?
C19 H19B . 0.9700 ?
O1 H1A . 0.8200 ?
O2 H2 . 0.8200 ?

loop_
_geom_hbond_atom_site_label_D
_geom_hbond_atom_site_label_H
_geom_hbond_atom_site_label_A
_geom_hbond_site_symmetry_A
_geom_hbond_distance_DH
_geom_hbond_distance_HA
_geom_hbond_distance_DA
_geom_hbond_angle_DHA
_geom_hbond_publ_flag
O1 H1A N4 1_565 0.82 1.94 2.734(4) 164 y
O2 H2 N2 . 0.82 1.89 2.693(4) 166 y
N3 H3A O2 2_665 0.86 1.93 2.767(4) 164 y
N1 H1 O1 1_545 0.86 1.95 2.774(4) 160 y

loop_
_geom_torsion_atom_site_label_1
_geom_torsion_atom_site_label_2
_geom_torsion_atom_site_label_3
_geom_torsion_atom_site_label_4
_geom_torsion_site_symmetry_1
_geom_torsion
N1 C2 C3 C4 . 178.0(4)
C7 C2 C3 C4 . 1.2(5)
C2 C3 C4 C5 . -0.2(6)
C3 C4 C5 C6 . 0.1(7)
C4 C5 C6 C7 . -1.0(6)
N1 C2 C7 C6 . -179.8(3)
C3 C2 C7 C6 . -2.2(5)
N1 C2 C7 N2 . -0.1(3)
C3 C2 C7 N2 . 177.4(3)
C5 C6 C7 C2 . 2.0(6)
C5 C6 C7 N2 . -177.5(4)
N2 C1 C8 N5 . 159.0(3)
N1 C1 C8 N5 . -23.6(5)
N5 C10 C11 N4 . -46.1(5)
N5 C10 C11 N3 . 132.1(3)
C17 C12 C13 C14 . 0.0(6)
N4 C12 C13 C14 . 179.6(4)
C12 C13 C14 C15 . -0.7(7)
C13 C14 C15 C16 . 1.4(7)
C14 C15 C16 C17 . -1.1(6)
C13 C12 C17 N3 . -179.7(3)
N4 C12 C17 N3 . 0.6(4)
C13 C12 C17 C16 . 0.2(5)
N4 C12 C17 C16 . -179.4(3)
C15 C16 C17 N3 . -179.8(3)
C15 C16 C17 C12 . 0.3(5)
N2 C1 N1 C2 . 0.6(4)
C8 C1 N1 C2 . -177.0(3)
C3 C2 N1 C1 . -177.4(4)
C7 C2 N1 C1 . -0.3(3)
N1 C1 N2 C7 . -0.7(4)
C8 C1 N2 C7 . 177.0(3)
C2 C7 N2 C1 . 0.5(4)
C6 C7 N2 C1 . -179.9(4)
N4 C11 N3 C17 . 0.4(4)
C10 C11 N3 C17 . -178.1(3)
C12 C17 N3 C11 . -0.6(3)
C16 C17 N3 C11 . 179.5(4)
N3 C11 N4 C12 . 0.0(4)
C10 C11 N4 C12 . 178.4(3)
C13 C12 N4 C11 . 180.0(4)
C17 C12 N4 C11 . -0.4(4)
C1 C8 N5 C9 . 153.4(3)
C1 C8 N5 C10 . -80.2(4)
C9 C9 N5 C8 2_565 -84.1(4)
C9 C9 N5 C10 2_565 150.5(4)
C11 C10 N5 C8 . 173.0(3)
C11 C10 N5 C9 . -61.0(4)
O1 C18 C19 O2 . -69.1(6)
